data_8101270
loop_
_publ_author_name
'Zhang, S.-Z.'
'Sato, S.'
'Horn, E.'
'Furukawa, Naomichi'

_publ_section_title
;
Crystal structure of 1-oxa-6-thia-7,10-bis(trimethylsilyl)-11-sulfoxide-
spiro[4.4.5]undeca-3,8-dien-2-one, C~14~H~22~O~3~S~2~Si~2~
;
_journal_issue 3
_journal_name_full 'Zeitschrift f\"ur Kristallographie - New Crystal Structures'
_journal_page_first 359
_journal_page_last 360
_journal_volume 215
_journal_year 2000
_chemical_formula_moiety 'C14 H22 O3 S2 Si2 '
_chemical_formula_sum 'C14 H22 O3 S2 Si2'
_chemical_formula_weight 358.62
_space_group_IT_number 14
_symmetry_cell_setting monoclinic
_symmetry_space_group_name_Hall '-P 2yab'
_symmetry_space_group_name_H-M 'P 1 21/a 1'
_cell_angle_alpha 90
_cell_angle_beta 91.13(1)
_cell_angle_gamma 90
_cell_formula_units_Z 4
_cell_length_a 12.267(1)
_cell_length_b 11.548(1)
_cell_length_c 13.242(1)
_cell_measurement_temperature 569.2
_cell_volume 1875.3(2)
_diffrn_ambient_temperature 569.2
_exptl_crystal_density_diffrn 1.270
_refine_ls_R_factor_obs 0.0337
_refine_ls_wR_factor_obs 0.0356
_cod_original_sg_symbol_H-M 'P 21/a'
_cod_original_formula_sum 'C14 H22 O3 S2 Si2 '
_cod_database_code 8101270

loop_
_symmetry_equiv_pos_as_xyz
x,y,z
1/2-x,1/2+y,-z
-x,-y,-z
1/2+x,1/2-y,z

loop_
_atom_site_aniso_label
_atom_site_aniso_U_11
_atom_site_aniso_U_22
_atom_site_aniso_U_33
_atom_site_aniso_U_12
_atom_site_aniso_U_13
_atom_site_aniso_U_23
S(1) 0.0401(2) 0.0419(2) 0.0370(2) -0.0016(2) -0.0041(2) -0.0012(2)
S(2) 0.0438(2) 0.0398(2) 0.0434(2) 0.0055(2) 0.0077(2) 0.0010(2)
Si(1) 0.0487(3) 0.0361(3) 0.0551(3) 0.0000(3) -0.0061(2) 0.0004(3)
Si(2) 0.0433(3) 0.0453(3) 0.0470(3) 0.0021(3) 0.0083(2) 0.0106(3)
O(1) 0.0417(7) 0.0581(8) 0.0613(8) -0.0084(7) -0.0181(6) 0.0061(7)
O(2) 0.0424(7) 0.0533(8) 0.0356(6) -0.0029(6) -0.0018(5) 0.0024(6)
O(3) 0.083(1) 0.074(1) 0.0389(7) 0.0024(9) -0.0003(7) 0.0057(8)
C(1) 0.0355(8) 0.0379(8) 0.0376(9) -0.0015(7) 0.0019(6) 0.0001(7)
C(2) 0.0306(8) 0.0475(10) 0.043(1) -0.0027(8) 0.0004(7) -0.0017(8)
C(3) 0.0278(8) 0.0452(9) 0.0426(9) 0.0036(8) -0.0014(7) -0.0023(8)
C(4) 0.0338(8) 0.0383(8) 0.0364(8) -0.0005(7) -0.0022(6) 0.0000(7)
C(5) 0.0354(8) 0.0400(8) 0.0364(8) -0.0004(8) -0.0027(6) 0.0004(7)
C(6) 0.0349(9) 0.053(1) 0.051(1) -0.0009(9) 0.0009(8) 0.0055(9)
C(7) 0.0458(10) 0.061(1) 0.053(1) -0.0013(10) 0.0095(8) 0.012(1)
C(8) 0.054(1) 0.049(1) 0.0435(9) 0.0019(9) 0.0051(7) 0.0024(9)
C(9) 0.071(2) 0.049(1) 0.117(2) -0.012(1) -0.035(2) -0.005(2)
C(10) 0.066(2) 0.061(1) 0.071(1) 0.004(1) -0.006(1) 0.022(1)
C(11) 0.096(2) 0.056(1) 0.081(2) 0.020(1) 0.023(1) -0.012(1)
C(12) 0.051(1) 0.117(2) 0.117(2) 0.011(2) -0.002(1) 0.066(2)
C(13) 0.099(2) 0.049(1) 0.075(2) -0.014(1) 0.017(1) 0.000(1)
C(14) 0.088(2) 0.080(2) 0.051(1) 0.003(2) 0.022(1) 0.006(1)

loop_
_atom_site_label
_atom_site_fract_x
_atom_site_fract_y
_atom_site_fract_z
_atom_site_U_iso_or_equiv
_atom_site_thermal_displace_type
_atom_site_calc_flag
_atom_site_calc_attached_atom
_atom_site_occupancy
_atom_site_refinement_flags
S(1) 0.80069(4) 0.11237(4) 0.16911(3) 0.0397(1) Uani d . 1.00 .
S(2) 0.76248(4) 0.27045(4) 0.33245(4) 0.0422(1) Uani d . 1.00 .
Si(1) 0.85593(5) -0.11109(5) 0.29235(4) 0.0467(1) Uani d . 1.00 .
Si(2) 0.83590(4) 0.38073(5) 0.12735(4) 0.0451(1) Uani d . 1.00 .
O(1) 0.6795(1) 0.1060(1) 0.1616(1) 0.0540(4) Uani d . 1.00 .
O(2) 0.84070(10) 0.1142(1) 0.46815(9) 0.0438(3) Uani d . 1.00 .
O(3) 0.8085(1) 0.0521(1) 0.6256(1) 0.0652(5) Uani d . 1.00 .
C(1) 0.8459(1) 0.2549(1) 0.2203(1) 0.0370(4) Uani d . 1.00 .
C(2) 0.9591(1) 0.2177(2) 0.2526(1) 0.0402(5) Uani d . 1.00 .
C(3) 0.9616(1) 0.1117(2) 0.2905(1) 0.0386(4) Uani d . 1.00 .
C(4) 0.8506(1) 0.0552(1) 0.2920(1) 0.0362(4) Uani d . 1.00 .
C(5) 0.7813(1) 0.1191(2) 0.3719(1) 0.0373(4) Uani d . 1.00 .
C(6) 0.6728(2) 0.0654(2) 0.3959(2) 0.0463(5) Uani d . 1.00 .
C(7) 0.6704(2) 0.0348(2) 0.4917(2) 0.0531(6) Uani d . 1.00 .
C(8) 0.7760(2) 0.0645(2) 0.5402(1) 0.0488(5) Uani d . 1.00 .
C(9) 0.7209(2) -0.1725(2) 0.2577(2) 0.0796(9) Uani d . 1.00 .
C(10) 0.9027(2) -0.1638(2) 0.4178(2) 0.0661(7) Uani d . 1.00 .
C(11) 0.9589(3) -0.1479(2) 0.1970(2) 0.0776(9) Uani d . 1.00 .
C(12) 0.6920(2) 0.4058(3) 0.0909(3) 0.095(1) Uani d . 1.00 .
C(13) 0.8961(2) 0.5095(2) 0.1914(2) 0.0742(8) Uani d . 1.00 .
C(14) 0.9200(2) 0.3399(2) 0.0191(2) 0.0727(9) Uani d . 1.00 .
H(1) 1.025(1) 0.265(2) 0.244(1) 0.049(5) Uiso calc . 1.00 .
H(2) 1.024(1) 0.074(1) 0.310(1) 0.037(5) Uiso calc . 1.00 .
H(3) 0.621(2) 0.061(2) 0.339(2) 0.064(6) Uiso calc . 1.00 .
H(4) 0.606(2) 0.002(2) 0.534(2) 0.071(7) Uiso calc . 1.00 .
H(5) 0.689(3) -0.127(3) 0.201(3) 0.1107 Uiso calc . 1.00 .
H(6) 0.666(3) -0.157(4) 0.312(2) 0.1107 Uiso calc . 1.00 .
H(7) 0.726(3) -0.245(3) 0.245(3) 0.1107 Uiso calc . 1.00 .
H(8) 0.855(2) -0.155(3) 0.461(3) 0.0865 Uiso calc . 1.00 .
H(9) 0.925(3) -0.245(3) 0.404(3) 0.0865 Uiso calc . 1.00 .
H(10) 0.972(2) -0.123(3) 0.428(3) 0.0865 Uiso calc . 1.00 .
H(11) 0.979(4) -0.232(3) 0.203(4) 0.1548 Uiso calc . 1.00 .
H(12) 1.036(4) -0.114(4) 0.222(4) 0.1548 Uiso calc . 1.00 .
H(13) 0.941(4) -0.123(5) 0.144(4) 0.1548 Uiso calc . 1.00 .
H(14) 0.670(4) 0.339(3) 0.066(4) 0.1426 Uiso calc . 1.00 .
H(15) 0.653(4) 0.424(4) 0.155(3) 0.1426 Uiso calc . 1.00 .
H(16) 0.685(4) 0.471(4) 0.051(3) 0.1426 Uiso calc . 1.00 .
H(17) 0.858(4) 0.540(5) 0.253(3) 0.1559 Uiso calc . 1.00 .
H(18) 0.900(4) 0.580(4) 0.149(3) 0.1559 Uiso calc . 1.00 .
H(19) 0.970(3) 0.498(4) 0.216(4) 0.1559 Uiso calc . 1.00 .
H(20) 0.915(3) 0.402(3) -0.033(3) 0.0989 Uiso calc . 1.00 .
H(21) 0.986(3) 0.332(3) 0.043(3) 0.0989 Uiso calc . 1.00 .
H(22) 0.890(3) 0.273(3) -0.014(3) 0.0989 Uiso calc . 1.00 .

loop_
_geom_bond_atom_site_label_1
_geom_bond_atom_site_label_2
_geom_bond_distance
_geom_bond_site_symmetry_1
_geom_bond_site_symmetry_2
_geom_bond_publ_flag
S(1) O(1) 1.490(1) 1_555 1_555 yes
S(1) C(1) 1.860(2) 1_555 1_555 yes
S(1) C(4) 1.849(2) 1_555 1_555 yes
S(2) C(1) 1.829(2) 1_555 1_555 yes
S(2) C(5) 1.838(2) 1_555 1_555 yes
Si(1) C(4) 1.922(2) 1_555 1_555 yes
Si(1) C(9) 1.851(3) 1_555 1_555 yes
Si(1) C(10) 1.850(3) 1_555 1_555 yes
Si(1) C(11) 1.853(3) 1_555 1_555 yes
Si(2) C(1) 1.907(2) 1_555 1_555 yes
Si(2) C(12) 1.843(3) 1_555 1_555 yes
Si(2) C(13) 1.857(3) 1_555 1_555 yes
Si(2) C(14) 1.843(3) 1_555 1_555 yes
O(2) C(5) 1.457(2) 1_555 1_555 yes
O(2) C(8) 1.378(2) 1_555 1_555 yes
O(3) C(8) 1.201(2) 1_555 1_555 yes
C(1) C(2) 1.507(2) 1_555 1_555 yes
C(2) C(3) 1.322(3) 1_555 1_555 yes
C(3) C(4) 1.510(2) 1_555 1_555 yes
C(4) C(5) 1.556(2) 1_555 1_555 yes
C(5) C(6) 1.507(3) 1_555 1_555 yes
C(6) C(7) 1.317(3) 1_555 1_555 yes
C(7) C(8) 1.474(3) 1_555 1_555 yes
